data_1569832
loop_
_publ_author_name
'Khuntia, Rupkumar'
'Mahapatra, Sanat Kumar'
'Roy, Lisa'
'Chandra Pan, Subhas'

_publ_section_title
;
 Structurally divergent enantioselective synthesis of benzofuran fused
 azocine derivatives and spiro-cyclopentanone benzofurans enabled by
 sequential catalysis.
;
_journal_issue 39
_journal_name_full 'Chemical science'
_journal_page_first 10768
_journal_page_last 10776
_journal_paper_doi 10.1039/d3sc03239f
_journal_volume 14
_journal_year 2023
_chemical_absolute_configuration ss
_chemical_formula_sum 'C38 H28 Br N O4 S'
_chemical_formula_weight 674.58
_space_group_crystal_system monoclinic
_space_group_IT_number 4
_space_group_name_Hall 'P 2yb'
_space_group_name_H-M_alt 'P 1 21 1'
_atom_sites_solution_hydrogens geom
_audit_creation_method SHELXL-2014/7
_audit_update_record
;
2023-01-09 deposited with the CCDC.	2023-09-07 downloaded from the CCDC.
;
_cell_angle_alpha 90
_cell_angle_beta 91.877(3)
_cell_angle_gamma 90
_cell_formula_units_Z 2
_cell_length_a 8.8558(7)
_cell_length_b 17.2619(11)
_cell_length_c 10.4540(8)
_cell_measurement_reflns_used 9946
_cell_measurement_temperature 296(2)
_cell_measurement_theta_max 27.35
_cell_measurement_theta_min 2.28
_cell_volume 1597.2(2)
_computing_cell_refinement 'Bruker SAINT'
_computing_data_collection 'Bruker APEX2'
_computing_data_reduction 'Bruker SAINT'
_computing_molecular_graphics 'Bruker SHELXTL'
_computing_publication_material 'Bruker SHELXTL'
_computing_structure_refinement 'SHELXL-2014 (Sheldrick 2014)'
_computing_structure_solution 'SHELXS-97 (Sheldrick 2008)'
_diffrn_ambient_temperature 296(2)
_diffrn_measured_fraction_theta_full 1.000
_diffrn_measured_fraction_theta_max 1.000
_diffrn_measurement_device_type 'Bruker APEX-II CCD'
_diffrn_measurement_method '\f and \w scans'
_diffrn_radiation_type MoK\a
_diffrn_radiation_wavelength 0.71073
_diffrn_reflns_av_R_equivalents 0.0509
_diffrn_reflns_av_unetI/netI 0.0436
_diffrn_reflns_Laue_measured_fraction_full 1.000
_diffrn_reflns_Laue_measured_fraction_max 1.000
_diffrn_reflns_limit_h_max 10
_diffrn_reflns_limit_h_min -10
_diffrn_reflns_limit_k_max 20
_diffrn_reflns_limit_k_min -20
_diffrn_reflns_limit_l_max 12
_diffrn_reflns_limit_l_min -12
_diffrn_reflns_number 43143
_diffrn_reflns_point_group_measured_fraction_full 0.998
_diffrn_reflns_point_group_measured_fraction_max 0.998
_diffrn_reflns_theta_full 24.996
_diffrn_reflns_theta_max 24.996
_diffrn_reflns_theta_min 1.949
_exptl_absorpt_coefficient_mu 1.394
_exptl_absorpt_correction_type none
_exptl_crystal_colour White
_exptl_crystal_density_diffrn 1.403
_exptl_crystal_description Block
_exptl_crystal_F_000 692
_exptl_crystal_size_max 0.32
_exptl_crystal_size_mid 0.28
_exptl_crystal_size_min 0.26
_refine_diff_density_max 0.172
_refine_diff_density_min -0.267
_refine_diff_density_rms 0.043
_refine_ls_abs_structure_details
;
 Flack x determined using 1928 quotients [(I+)-(I-)]/[(I+)+(I-)]
 (Parsons, Flack and Wagner, Acta Cryst. B69 (2013) 249-259).
;
_refine_ls_abs_structure_Flack 0.023(4)
_refine_ls_extinction_method none
_refine_ls_goodness_of_fit_ref 1.041
_refine_ls_hydrogen_treatment constr
_refine_ls_matrix_type full
_refine_ls_number_parameters 407
_refine_ls_number_reflns 5612
_refine_ls_number_restraints 1
_refine_ls_restrained_S_all 1.041
_refine_ls_R_factor_all 0.0444
_refine_ls_R_factor_gt 0.0321
_refine_ls_shift/su_max 0.000
_refine_ls_shift/su_mean 0.000
_refine_ls_structure_factor_coef Fsqd
_refine_ls_weighting_details 'w=1/[\s^2^(Fo^2^)+(0.0200P)^2^+0.2434P] where P=(Fo^2^+2Fc^2^)/3'
_refine_ls_weighting_scheme calc
_refine_ls_wR_factor_gt 0.0658
_refine_ls_wR_factor_ref 0.0710
_reflns_Friedel_coverage 0.926
_reflns_Friedel_fraction_full 0.997
_reflns_Friedel_fraction_max 0.997
_reflns_number_gt 4710
_reflns_number_total 5612
_reflns_threshold_expression 'I > 2\s(I)'
_cod_data_source_file d3sc03239f2.cif
_cod_data_source_block RKTR38DBU_SCP_0ma_a
_cod_depositor_comments 'Adding full bibliography for 1569832--1569833.cif.'
_cod_original_sg_symbol_H-M 'P 21'
_cod_database_code 1569832
_shelx_shelxl_version_number 2014/7
_shelx_space_group_comment
;
The symmetry employed for this shelxl refinement is uniquely defined
by the following loop, which should always be used as a source of
symmetry information in preference to the above space-group names.
They are only intended as comments.
;

loop_
_space_group_symop_operation_xyz
'x, y, z'
'-x, y+1/2, -z'

loop_
_atom_site_label
_atom_site_type_symbol
_atom_site_fract_x
_atom_site_fract_y
_atom_site_fract_z
_atom_site_U_iso_or_equiv
_atom_site_adp_type
_atom_site_occupancy
_atom_site_site_symmetry_order
_atom_site_calc_flag
_atom_site_refinement_flags_posn
_atom_site_refinement_flags_adp
_atom_site_refinement_flags_occupancy
_atom_site_disorder_assembly
_atom_site_disorder_group
Br1 Br 0.17700(7) 0.60505(3) 0.09554(5) 0.0872(2) Uani 1 1 d . . . . .
S1 S 0.54268(11) 0.51404(6) 0.82958(9) 0.0473(2) Uani 1 1 d . . . . .
O4 O 0.8138(3) 0.49075(15) 0.4568(2) 0.0452(6) Uani 1 1 d . . . . .
O3 O 0.6644(4) 0.26030(17) 0.5541(3) 0.0656(8) Uani 1 1 d . . . . .
O1 O 0.4546(3) 0.46793(18) 0.9102(3) 0.0648(8) Uani 1 1 d . . . . .
O2 O 0.4774(3) 0.55007(19) 0.7190(3) 0.0653(8) Uani 1 1 d . . . . .
N1 N 0.6755(3) 0.45420(16) 0.7761(3) 0.0395(7) Uani 1 1 d . . . . .
C3 C 0.3029(5) 0.5471(3) 0.2114(4) 0.0496(10) Uani 1 1 d . . . . .
C25 C 0.9224(4) 0.5264(2) 0.5342(4) 0.0444(9) Uani 1 1 d . . . . .
C6 C 0.4858(4) 0.4639(2) 0.3801(3) 0.0404(9) Uani 1 1 d . . . . .
C14 C 0.3523(5) 0.3318(2) 0.5338(4) 0.0444(9) Uani 1 1 d . . . . .
C4 C 0.3728(5) 0.5844(2) 0.3134(4) 0.0523(10) Uani 1 1 d . . . . .
H4 H 0.3595 0.6373 0.3255 0.063 Uiso 1 1 calc R U . . .
C9 C 0.7498(4) 0.4749(2) 0.6611(3) 0.0384(8) Uani 1 1 d . . . . .
C5 C 0.4626(4) 0.5421(2) 0.3973(4) 0.0458(9) Uani 1 1 d . . . . .
H5 H 0.5088 0.5668 0.4673 0.055 Uiso 1 1 calc R U . . .
C1 C 0.4155(5) 0.4291(2) 0.2745(4) 0.0476(10) Uani 1 1 d . . . . .
H1 H 0.4308 0.3765 0.2607 0.057 Uiso 1 1 calc R U . . .
C13 C 0.5017(4) 0.3692(2) 0.5728(3) 0.0408(9) Uani 1 1 d . . . . .
H13 H 0.4815 0.4052 0.6427 0.049 Uiso 1 1 calc R U . . .
C10 C 0.6890(4) 0.3778(2) 0.8301(4) 0.0462(9) Uani 1 1 d . . . . .
C8 C 0.7095(4) 0.4596(2) 0.5379(4) 0.0385(9) Uani 1 1 d . . . . .
C20 C 0.8887(4) 0.5183(2) 0.6614(4) 0.0411(8) Uani 1 1 d . . . . .
C7 C 0.5852(4) 0.4160(2) 0.4694(3) 0.0412(9) Uani 1 1 d . . . . .
H7 H 0.6347 0.3777 0.4158 0.049 Uiso 1 1 calc R U . . .
C22 C 1.1137(5) 0.5883(3) 0.7134(5) 0.0607(12) Uani 1 1 d . . . . .
H22 H 1.1805 0.6101 0.7738 0.073 Uiso 1 1 calc R U . . .
C2 C 0.3244(5) 0.4696(2) 0.1902(4) 0.0510(10) Uani 1 1 d . . . . .
H2 H 0.2782 0.4451 0.1200 0.061 Uiso 1 1 calc R U . . .
C11 C 0.6728(5) 0.3154(2) 0.7575(4) 0.0547(11) Uani 1 1 d . . . . .
H11 H 0.6994 0.2686 0.7959 0.066 Uiso 1 1 calc R U . . .
C26 C 0.6324(4) 0.5871(2) 0.9206(4) 0.0506(10) Uani 1 1 d . . . . .
C24 C 1.0483(5) 0.5643(2) 0.4917(5) 0.0563(11) Uani 1 1 d . . . . .
H24 H 1.0676 0.5690 0.4051 0.068 Uiso 1 1 calc R U . . .
C19 C 0.2225(5) 0.3700(2) 0.5646(5) 0.0594(12) Uani 1 1 d . . . . .
H19 H 0.2297 0.4187 0.6026 0.071 Uiso 1 1 calc R U . . .
C12 C 0.6182(5) 0.3111(2) 0.6241(4) 0.0496(10) Uani 1 1 d . . . . .
C21 C 0.9873(5) 0.5502(3) 0.7537(4) 0.0534(11) Uani 1 1 d . . . . .
H21 H 0.9681 0.5459 0.8403 0.064 Uiso 1 1 calc R U . . .
C23 C 1.1435(5) 0.5948(3) 0.5849(5) 0.0618(11) Uani 1 1 d . . . . .
H23 H 1.2304 0.6206 0.5609 0.074 Uiso 1 1 calc R U . . .
C15 C 0.3373(6) 0.2608(3) 0.4759(5) 0.0696(14) Uani 1 1 d . . . . .
H15 H 0.4228 0.2336 0.4525 0.083 Uiso 1 1 calc R U . . .
C33 C 0.7346(5) 0.3706(3) 0.9666(4) 0.0569(11) Uani 1 1 d . . . . .
C27 C 0.6791(6) 0.6530(3) 0.8592(5) 0.0742(14) Uani 1 1 d . . . . .
H27 H 0.6642 0.6581 0.7711 0.089 Uiso 1 1 calc R U . . .
C32 C 0.6526(5) 0.5800(3) 1.0506(5) 0.0696(14) Uani 1 1 d . . . . .
H32 H 0.6208 0.5357 1.0926 0.084 Uiso 1 1 calc R U . . .
C17 C 0.0671(6) 0.2679(3) 0.4864(5) 0.0688(13) Uani 1 1 d . . . . .
H17 H -0.0280 0.2460 0.4725 0.083 Uiso 1 1 calc R U . . .
C38 C 0.6752(7) 0.3107(3) 1.0379(5) 0.0751(14) Uani 1 1 d . . . . .
H38 H 0.6007 0.2788 1.0017 0.090 Uiso 1 1 calc R U . . .
C18 C 0.0823(5) 0.3382(3) 0.5405(5) 0.0719(14) Uani 1 1 d . . . . .
H18 H -0.0035 0.3657 0.5621 0.086 Uiso 1 1 calc R U . . .
C31 C 0.7211(7) 0.6401(4) 1.1179(6) 0.0911(18) Uani 1 1 d . . . . .
H31 H 0.7338 0.6357 1.2063 0.109 Uiso 1 1 calc R U . . .
C34 C 0.8443(6) 0.4177(4) 1.0235(5) 0.0755(14) Uani 1 1 d . . . . .
H34 H 0.8839 0.4588 0.9780 0.091 Uiso 1 1 calc R U . . .
C16 C 0.1945(7) 0.2292(3) 0.4519(5) 0.0816(17) Uani 1 1 d . . . . .
H16 H 0.1855 0.1812 0.4120 0.098 Uiso 1 1 calc R U . . .
C29 C 0.7710(7) 0.7060(4) 1.0592(7) 0.097(2) Uani 1 1 d . . . . .
C35 C 0.8949(7) 0.4037(5) 1.1475(6) 0.101(2) Uani 1 1 d . . . . .
H35 H 0.9695 0.4351 1.1848 0.122 Uiso 1 1 calc R U . . .
C28 C 0.7474(8) 0.7110(3) 0.9289(7) 0.105(2) Uani 1 1 d . . . . .
H28 H 0.7789 0.7553 0.8868 0.126 Uiso 1 1 calc R U . . .
C36 C 0.8368(9) 0.3446(5) 1.2153(6) 0.106(2) Uani 1 1 d . . . . .
H36 H 0.8725 0.3354 1.2986 0.127 Uiso 1 1 calc R U . . .
C37 C 0.7265(9) 0.2984(4) 1.1627(6) 0.096(2) Uani 1 1 d . . . . .
H37 H 0.6858 0.2586 1.2107 0.116 Uiso 1 1 calc R U . . .
C30 C 0.8459(11) 0.7706(5) 1.1347(9) 0.165(4) Uani 1 1 d . . . . .
H30A H 0.9244 0.7931 1.0856 0.247 Uiso 1 1 calc R U . . .
H30B H 0.8886 0.7504 1.2134 0.247 Uiso 1 1 calc R U . . .
H30C H 0.7722 0.8096 1.1531 0.247 Uiso 1 1 calc R U . . .

loop_
_atom_site_aniso_label
_atom_site_aniso_U_11
_atom_site_aniso_U_22
_atom_site_aniso_U_33
_atom_site_aniso_U_23
_atom_site_aniso_U_13
_atom_site_aniso_U_12
Br1 0.1045(4) 0.0850(4) 0.0696(3) 0.0087(3) -0.0354(3) 0.0166(3)
S1 0.0429(5) 0.0584(6) 0.0404(5) -0.0070(5) -0.0001(4) 0.0066(5)
O4 0.0438(15) 0.0529(16) 0.0393(14) 0.0007(12) 0.0062(12) -0.0043(12)
O3 0.088(2) 0.0499(18) 0.059(2) -0.0067(15) -0.0022(17) 0.0141(16)
O1 0.0502(17) 0.081(2) 0.064(2) -0.0071(16) 0.0169(15) -0.0095(15)
O2 0.0664(19) 0.0789(19) 0.0497(18) -0.0077(15) -0.0112(15) 0.0311(16)
N1 0.0410(17) 0.0445(17) 0.0330(17) -0.0027(13) 0.0001(14) 0.0015(14)
C3 0.050(2) 0.062(3) 0.037(2) 0.0073(19) -0.0031(19) -0.001(2)
C25 0.040(2) 0.041(2) 0.052(2) -0.0013(18) 0.0006(18) 0.0010(17)
C6 0.045(2) 0.042(2) 0.034(2) 0.0013(16) 0.0038(17) -0.0081(17)
C14 0.058(3) 0.040(2) 0.035(2) 0.0020(17) -0.0040(18) -0.0122(19)
C4 0.065(3) 0.045(2) 0.046(2) 0.0024(18) -0.004(2) -0.0005(19)
C9 0.039(2) 0.040(2) 0.036(2) -0.0003(16) 0.0011(16) 0.0047(16)
C5 0.051(2) 0.048(2) 0.038(2) -0.0056(17) -0.0048(19) -0.0018(18)
C1 0.059(3) 0.045(2) 0.038(2) -0.0019(18) -0.0008(19) -0.0057(19)
C13 0.049(2) 0.0372(19) 0.037(2) 0.0004(16) 0.0000(17) -0.0058(17)
C10 0.045(2) 0.054(2) 0.040(2) 0.0062(19) 0.0013(17) 0.0034(18)
C8 0.039(2) 0.039(2) 0.038(2) 0.0027(16) 0.0045(17) 0.0005(16)
C20 0.0364(19) 0.042(2) 0.045(2) -0.0030(17) 0.0006(16) 0.0033(17)
C7 0.049(2) 0.039(2) 0.035(2) -0.0039(16) 0.0031(17) 0.0037(17)
C22 0.047(2) 0.058(3) 0.076(3) -0.005(2) -0.006(2) -0.010(2)
C2 0.054(3) 0.061(3) 0.037(2) -0.0052(19) -0.0065(19) -0.009(2)
C11 0.068(3) 0.047(2) 0.049(3) 0.008(2) -0.006(2) 0.005(2)
C26 0.051(2) 0.058(3) 0.043(2) -0.0075(19) 0.0052(19) 0.009(2)
C24 0.048(3) 0.057(3) 0.065(3) 0.007(2) 0.012(2) 0.002(2)
C19 0.056(3) 0.038(2) 0.082(3) 0.002(2) -0.021(2) -0.003(2)
C12 0.061(3) 0.038(2) 0.049(3) 0.0007(19) 0.000(2) -0.0014(19)
C21 0.050(3) 0.056(2) 0.054(3) -0.006(2) -0.002(2) 0.000(2)
C23 0.041(2) 0.053(3) 0.091(4) 0.001(3) 0.002(2) -0.007(2)
C15 0.068(3) 0.066(3) 0.075(3) -0.029(3) 0.015(3) -0.021(3)
C33 0.064(3) 0.068(3) 0.039(2) 0.005(2) 0.000(2) 0.018(2)
C27 0.104(4) 0.054(3) 0.065(3) -0.009(2) 0.013(3) 0.003(3)
C32 0.067(3) 0.094(4) 0.048(3) -0.012(3) 0.003(2) -0.010(3)
C17 0.064(3) 0.061(3) 0.080(3) 0.003(3) -0.016(3) -0.019(3)
C38 0.100(4) 0.075(3) 0.051(3) 0.011(3) 0.007(3) 0.010(3)
C18 0.054(3) 0.051(3) 0.109(4) 0.003(3) -0.019(3) 0.002(2)
C31 0.086(4) 0.124(5) 0.063(3) -0.034(3) 0.000(3) -0.013(4)
C34 0.068(3) 0.109(4) 0.048(3) 0.002(3) -0.014(2) 0.000(3)
C16 0.099(4) 0.066(3) 0.080(4) -0.030(3) 0.016(3) -0.037(3)
C29 0.090(4) 0.097(5) 0.107(5) -0.052(4) 0.015(4) -0.021(4)
C35 0.086(4) 0.156(7) 0.061(4) -0.001(4) -0.023(3) 0.015(4)
C28 0.133(5) 0.059(3) 0.125(6) -0.028(4) 0.040(5) -0.019(3)
C36 0.112(5) 0.157(7) 0.048(3) 0.009(4) -0.016(4) 0.065(5)
C37 0.131(6) 0.102(5) 0.056(4) 0.028(3) 0.014(4) 0.040(4)
C30 0.163(8) 0.154(8) 0.177(9) -0.101(7) 0.013(7) -0.055(6)

loop_
_atom_type_symbol
_atom_type_description
_atom_type_scat_dispersion_real
_atom_type_scat_dispersion_imag
_atom_type_scat_source
C C 0.0033 0.0016 'International Tables Vol C Tables 4.2.6.8 and 6.1.1.4'
H H 0.0000 0.0000 'International Tables Vol C Tables 4.2.6.8 and 6.1.1.4'
Br Br -0.2901 2.4595 'International Tables Vol C Tables 4.2.6.8 and 6.1.1.4'
N N 0.0061 0.0033 'International Tables Vol C Tables 4.2.6.8 and 6.1.1.4'
O O 0.0106 0.0060 'International Tables Vol C Tables 4.2.6.8 and 6.1.1.4'
S S 0.1246 0.1234 'International Tables Vol C Tables 4.2.6.8 and 6.1.1.4'

loop_
_geom_angle_atom_site_label_1
_geom_angle_atom_site_label_2
_geom_angle_atom_site_label_3
_geom_angle
_geom_angle_site_symmetry_1
_geom_angle_site_symmetry_3
_geom_angle_publ_flag
O1 S1 O2 121.0(2) . . ?
O1 S1 N1 105.01(17) . . ?
O2 S1 N1 105.68(16) . . ?
O1 S1 C26 109.29(19) . . ?
O2 S1 C26 107.0(2) . . ?
N1 S1 C26 108.28(16) . . ?
C25 O4 C8 106.3(3) . . ?
C9 N1 C10 121.5(3) . . ?
C9 N1 S1 118.2(2) . . ?
C10 N1 S1 119.0(2) . . ?
C2 C3 C4 121.4(4) . . ?
C2 C3 Br1 119.4(3) . . ?
C4 C3 Br1 119.2(3) . . ?
C24 C25 C20 124.2(4) . . ?
C24 C25 O4 125.3(4) . . ?
C20 C25 O4 110.5(3) . . ?
C5 C6 C1 117.6(4) . . ?
C5 C6 C7 122.9(3) . . ?
C1 C6 C7 119.5(3) . . ?
C15 C14 C19 117.6(4) . . ?
C15 C14 C13 124.8(4) . . ?
C19 C14 C13 117.5(3) . . ?
C5 C4 C3 118.9(4) . . ?
C5 C4 H4 120.6 . . ?
C3 C4 H4 120.6 . . ?
C8 C9 N1 129.5(3) . . ?
C8 C9 C20 107.6(3) . . ?
N1 C9 C20 122.9(3) . . ?
C4 C5 C6 121.5(4) . . ?
C4 C5 H5 119.3 . . ?
C6 C5 H5 119.3 . . ?
C2 C1 C6 122.1(4) . . ?
C2 C1 H1 118.9 . . ?
C6 C1 H1 118.9 . . ?
C14 C13 C12 112.8(3) . . ?
C14 C13 C7 117.7(3) . . ?
C12 C13 C7 104.7(3) . . ?
C14 C13 H13 107.0 . . ?
C12 C13 H13 107.0 . . ?
C7 C13 H13 107.0 . . ?
C11 C10 N1 121.0(4) . . ?
C11 C10 C33 120.5(4) . . ?
N1 C10 C33 118.3(4) . . ?
C9 C8 O4 110.3(3) . . ?
C9 C8 C7 136.2(3) . . ?
O4 C8 C7 113.4(3) . . ?
C25 C20 C21 118.5(4) . . ?
C25 C20 C9 105.3(3) . . ?
C21 C20 C9 136.3(4) . . ?
C8 C7 C6 115.2(3) . . ?
C8 C7 C13 106.7(3) . . ?
C6 C7 C13 115.7(3) . . ?
C8 C7 H7 106.2 . . ?
C6 C7 H7 106.2 . . ?
C13 C7 H7 106.2 . . ?
C21 C22 C23 121.3(4) . . ?
C21 C22 H22 119.3 . . ?
C23 C22 H22 119.3 . . ?
C1 C2 C3 118.5(4) . . ?
C1 C2 H2 120.8 . . ?
C3 C2 H2 120.8 . . ?
C10 C11 C12 128.0(4) . . ?
C10 C11 H11 116.0 . . ?
C12 C11 H11 116.0 . . ?
C32 C26 C27 120.3(4) . . ?
C32 C26 S1 121.0(3) . . ?
C27 C26 S1 118.6(3) . . ?
C23 C24 C25 116.0(4) . . ?
C23 C24 H24 122.0 . . ?
C25 C24 H24 122.0 . . ?
C18 C19 C14 121.6(4) . . ?
C18 C19 H19 119.2 . . ?
C14 C19 H19 119.2 . . ?
O3 C12 C11 120.1(4) . . ?
O3 C12 C13 119.9(4) . . ?
C11 C12 C13 120.0(4) . . ?
C22 C21 C20 118.3(4) . . ?
C22 C21 H21 120.8 . . ?
C20 C21 H21 120.8 . . ?
C24 C23 C22 121.8(4) . . ?
C24 C23 H23 119.1 . . ?
C22 C23 H23 119.1 . . ?
C14 C15 C16 120.2(5) . . ?
C14 C15 H15 119.9 . . ?
C16 C15 H15 119.9 . . ?
C34 C33 C38 118.6(4) . . ?
C34 C33 C10 122.1(4) . . ?
C38 C33 C10 119.0(4) . . ?
C28 C27 C26 119.4(5) . . ?
C28 C27 H27 120.3 . . ?
C26 C27 H27 120.3 . . ?
C26 C32 C31 118.6(5) . . ?
C26 C32 H32 120.7 . . ?
C31 C32 H32 120.7 . . ?
C18 C17 C16 118.7(4) . . ?
C18 C17 H17 120.7 . . ?
C16 C17 H17 120.7 . . ?
C37 C38 C33 120.1(6) . . ?
C37 C38 H38 119.9 . . ?
C33 C38 H38 119.9 . . ?
C17 C18 C19 121.0(5) . . ?
C17 C18 H18 119.5 . . ?
C19 C18 H18 119.5 . . ?
C29 C31 C32 122.4(5) . . ?
C29 C31 H31 118.8 . . ?
C32 C31 H31 118.8 . . ?
C35 C34 C33 120.2(6) . . ?
C35 C34 H34 119.9 . . ?
C33 C34 H34 119.9 . . ?
C17 C16 C15 120.9(4) . . ?
C17 C16 H16 119.6 . . ?
C15 C16 H16 119.6 . . ?
C31 C29 C28 117.1(5) . . ?
C31 C29 C30 121.5(7) . . ?
C28 C29 C30 121.4(7) . . ?
C36 C35 C34 120.4(7) . . ?
C36 C35 H35 119.8 . . ?
C34 C35 H35 119.8 . . ?
C27 C28 C29 122.1(6) . . ?
C27 C28 H28 118.9 . . ?
C29 C28 H28 118.9 . . ?
C35 C36 C37 120.7(6) . . ?
C35 C36 H36 119.7 . . ?
C37 C36 H36 119.7 . . ?
C36 C37 C38 119.9(6) . . ?
C36 C37 H37 120.0 . . ?
C38 C37 H37 120.0 . . ?
C29 C30 H30A 109.5 . . ?
C29 C30 H30B 109.5 . . ?
H30A C30 H30B 109.5 . . ?
C29 C30 H30C 109.5 . . ?
H30A C30 H30C 109.5 . . ?
H30B C30 H30C 109.5 . . ?

loop_
_geom_bond_atom_site_label_1
_geom_bond_atom_site_label_2
_geom_bond_distance
_geom_bond_site_symmetry_2
_geom_bond_publ_flag
Br1 C3 1.903(4) . ?
S1 O1 1.413(3) . ?
S1 O2 1.419(3) . ?
S1 N1 1.675(3) . ?
S1 C26 1.754(4) . ?
O4 C25 1.381(4) . ?
O4 C8 1.383(4) . ?
O3 C12 1.221(5) . ?
N1 C9 1.435(5) . ?
N1 C10 1.438(5) . ?
C3 C2 1.371(6) . ?
C3 C4 1.375(5) . ?
C25 C24 1.379(5) . ?
C25 C20 1.380(5) . ?
C6 C5 1.377(5) . ?
C6 C1 1.386(5) . ?
C6 C7 1.509(5) . ?
C14 C15 1.371(6) . ?
C14 C19 1.374(6) . ?
C14 C13 1.516(5) . ?
C4 C5 1.374(5) . ?
C4 H4 0.9300 . ?
C9 C8 1.351(5) . ?
C9 C20 1.440(5) . ?
C5 H5 0.9300 . ?
C1 C2 1.368(6) . ?
C1 H1 0.9300 . ?
C13 C12 1.524(5) . ?
C13 C7 1.555(5) . ?
C13 H13 0.9800 . ?
C10 C11 1.322(6) . ?
C10 C33 1.476(6) . ?
C8 C7 1.497(5) . ?
C20 C21 1.394(5) . ?
C7 H7 0.9800 . ?
C22 C21 1.377(6) . ?
C22 C23 1.382(6) . ?
C22 H22 0.9300 . ?
C2 H2 0.9300 . ?
C11 C12 1.463(6) . ?
C11 H11 0.9300 . ?
C26 C32 1.370(6) . ?
C26 C27 1.377(7) . ?
C24 C23 1.372(6) . ?
C24 H24 0.9300 . ?
C19 C18 1.373(6) . ?
C19 H19 0.9300 . ?
C21 H21 0.9300 . ?
C23 H23 0.9300 . ?
C15 C16 1.392(7) . ?
C15 H15 0.9300 . ?
C33 C34 1.386(7) . ?
C33 C38 1.388(7) . ?
C27 C28 1.368(8) . ?
C27 H27 0.9300 . ?
C32 C31 1.383(7) . ?
C32 H32 0.9300 . ?
C17 C18 1.344(7) . ?
C17 C16 1.370(7) . ?
C17 H17 0.9300 . ?
C38 C37 1.384(8) . ?
C38 H38 0.9300 . ?
C18 H18 0.9300 . ?
C31 C29 1.372(9) . ?
C31 H31 0.9300 . ?
C34 C35 1.379(8) . ?
C34 H34 0.9300 . ?
C16 H16 0.9300 . ?
C29 C28 1.374(9) . ?
C29 C30 1.508(8) . ?
C35 C36 1.354(10) . ?
C35 H35 0.9300 . ?
C28 H28 0.9300 . ?
C36 C37 1.362(9) . ?
C36 H36 0.9300 . ?
C37 H37 0.9300 . ?
C30 H30A 0.9600 . ?
C30 H30B 0.9600 . ?
C30 H30C 0.9600 . ?
